data_8105362
loop_
_publ_author_name
'Bin, Zhang'
'Xin, Chen'
'Songhua, Chen'

_publ_section_title
;
 Crystal structure of 5,6-diphenyldibenzo[c, g]chrysene, C38H24
;
_journal_issue 5
_journal_name_full 'Zeitschrift f\"ur Kristallographie - New Crystal Structures'
_journal_page_first 1009
_journal_page_last 1010
_journal_paper_doi 10.1515/ncrs-2020-0112
_journal_volume 235
_journal_year 2020
_chemical_formula_moiety 'C38 H24'
_chemical_formula_sum 'C38 H24'
_chemical_formula_weight 480.57
_space_group_crystal_system monoclinic
_space_group_IT_number 15
_space_group_name_Hall '-C 2yc'
_space_group_name_H-M_alt 'C 1 2/c 1'
_atom_sites_solution_hydrogens geom
_atom_sites_solution_primary dual
_cell_angle_alpha 90
_cell_angle_beta 95.269(3)
_cell_angle_gamma 90
_cell_formula_units_Z 8
_cell_length_a 37.6829(14)
_cell_length_b 7.4695(3)
_cell_length_c 17.4881(7)
_cell_measurement_temperature 123.15
_cell_volume 4901.6(3)
_computing_cell_refinement
;
CrystalClear-SM Expert 2.0 r7 (Rigaku, 2011)
;
_computing_data_collection
;
CrystalClear-SM Expert 2.0 r7 (Rigaku, 2011)
;
_computing_data_reduction
;
CrystalClear-SM Expert 2.0 r7 (Rigaku, 2011)
;
_computing_molecular_graphics 'Olex2 1.3 (Dolomanov et al., 2009)'[1]'
_computing_publication_material 'Olex2 1.3 (Dolomanov et al., 2009)'[1]'
_computing_structure_refinement 'SHELXL 2018/3 (Sheldrick, 2015)'[2]'
_computing_structure_solution 'SHELXT 2018/2 (Sheldrick, 2018)'[3]'
_diffrn_ambient_temperature 123.15
_diffrn_detector 'Image Plate'
_diffrn_detector_area_resol_mean 28.5714
_diffrn_detector_type 'Rigaku IP'
_diffrn_measured_fraction_theta_full 0.999
_diffrn_measured_fraction_theta_max 0.917
_diffrn_measurement_device 'four-circle diffractometer'
_diffrn_measurement_device_type
;
;
_diffrn_measurement_method '\w scans'
_diffrn_measurement_specimen_support 'Mitegen 50um'
_diffrn_radiation_collimation 0.3
_diffrn_radiation_monochromator graphite
_diffrn_radiation_probe x-ray
_diffrn_radiation_type MoK\a
_diffrn_radiation_wavelength 0.71073
_diffrn_reflns_av_R_equivalents 0.0434
_diffrn_reflns_av_unetI/netI 0.0414
_diffrn_reflns_Laue_measured_fraction_full 0.999
_diffrn_reflns_Laue_measured_fraction_max 0.917
_diffrn_reflns_limit_h_max 50
_diffrn_reflns_limit_h_min -52
_diffrn_reflns_limit_k_max 9
_diffrn_reflns_limit_k_min -10
_diffrn_reflns_limit_l_max 24
_diffrn_reflns_limit_l_min -23
_diffrn_reflns_number 33046
_diffrn_reflns_point_group_measured_fraction_full 0.999
_diffrn_reflns_point_group_measured_fraction_max 0.917
_diffrn_reflns_theta_full 25.242
_diffrn_reflns_theta_max 30.659
_diffrn_reflns_theta_min 2.487
_diffrn_source 'sealed X-ray tube'
_diffrn_source_current 24.0
_diffrn_source_power 1.2
_diffrn_source_target Mo
_diffrn_source_type 'Rotating Anode'
_diffrn_source_voltage 50.0
_exptl_absorpt_coefficient_mu 0.074
_exptl_absorpt_correction_T_max 1.0000
_exptl_absorpt_correction_T_min 0.73837
_exptl_absorpt_correction_type multi-scan
_exptl_absorpt_process_details
;
CrysAlisPro 1.171.38.41 (Rigaku Oxford Diffraction, 2015)
Empirical absorption correction using spherical harmonics,  
implemented in SCALE3 ABSPACK scaling algorithm.
;
_exptl_crystal_colour colourless
_exptl_crystal_colour_primary colourless
_exptl_crystal_density_diffrn 1.302
_exptl_crystal_description block
_exptl_crystal_F_000 2016
_exptl_crystal_size_max 0.2
_exptl_crystal_size_mid 0.05
_exptl_crystal_size_min 0.01
_refine_diff_density_max 0.300
_refine_diff_density_min -0.204
_refine_diff_density_rms 0.042
_refine_ls_extinction_coef .
_refine_ls_extinction_method none
_refine_ls_goodness_of_fit_ref 1.025
_refine_ls_hydrogen_treatment constr
_refine_ls_matrix_type full
_refine_ls_number_parameters 343
_refine_ls_number_reflns 6962
_refine_ls_number_restraints 0
_refine_ls_restrained_S_all 1.025
_refine_ls_R_factor_all 0.0718
_refine_ls_R_factor_gt 0.0472
_refine_ls_shift/su_max 0.001
_refine_ls_shift/su_mean 0.000
_refine_ls_structure_factor_coef Fsqd
_refine_ls_weighting_details 'w=1/[\s^2^(Fo^2^)+(0.0502P)^2^+2.7766P] where P=(Fo^2^+2Fc^2^)/3'
_refine_ls_weighting_scheme calc
_refine_ls_wR_factor_gt 0.1077
_refine_ls_wR_factor_ref 0.1177
_reflns_Friedel_coverage 0.000
_reflns_Friedel_fraction_full .
_reflns_Friedel_fraction_max .
_reflns_number_gt 5151
_reflns_number_total 6962
_reflns_threshold_expression 'I > 2\s(I)'
_cod_data_source_file suppl_ncrs-2020-0112_suppl.cif
_cod_data_source_block newqq
_cod_database_code 8105362
_shelx_space_group_comment
;
The symmetry employed for this shelxl refinement is uniquely defined
by the following loop, which should always be used as a source of
symmetry information in preference to the above space-group names.
They are only intended as comments.
;
_shelx_estimated_absorpt_t_max 0.999
_shelx_estimated_absorpt_t_min 0.985
_olex2_refinement_description
;
1. Fixed Uiso
 At 1.2 times of:
  All C(H) groups
2.a Aromatic/amide H refined with riding coordinates:
 C14(H14), C28(H28), C31(H31), C29(H29), C18(H18), C17(H17), C4(H4), C30(H30),
 C38(H38), C12(H12), C8(H8), C16(H16), C15(H15), C26(H26), C3(H3), C25(H25),
 C11(H11), C35(H35), C19(H19), C10(H10), C20(H20), C37(H37), C9(H9), C36(H36)
;

loop_
_space_group_symop_operation_xyz
'x, y, z'
'-x, y, -z+1/2'
'x+1/2, y+1/2, z'
'-x+1/2, y+1/2, -z+1/2'
'-x, -y, -z'
'x, -y, z-1/2'
'-x+1/2, -y+1/2, -z'
'x+1/2, -y+1/2, z-1/2'

loop_
_atom_site_label
_atom_site_type_symbol
_atom_site_fract_x
_atom_site_fract_y
_atom_site_fract_z
_atom_site_U_iso_or_equiv
_atom_site_adp_type
_atom_site_occupancy
_atom_site_site_symmetry_order
_atom_site_calc_flag
_atom_site_refinement_flags_posn
_atom_site_refinement_flags_adp
_atom_site_refinement_flags_occupancy
_atom_site_disorder_assembly
_atom_site_disorder_group
C27 C 0.61918(3) 0.74815(15) 0.50130(6) 0.0205(2) Uani 1 1 d . . . . .
C13 C 0.63260(3) 0.43937(15) 0.40349(6) 0.0210(2) Uani 1 1 d . . . . .
C23 C 0.58924(3) 0.76135(15) 0.44195(7) 0.0212(2) Uani 1 1 d . . . . .
C32 C 0.61331(3) 0.68353(15) 0.57502(6) 0.0215(2) Uani 1 1 d . . . . .
C7 C 0.70289(3) 0.38998(17) 0.34326(7) 0.0255(3) Uani 1 1 d . . . . .
C6 C 0.64643(3) 0.57193(16) 0.34946(6) 0.0221(2) Uani 1 1 d . . . . .
C14 C 0.65229(3) 0.38557(16) 0.47124(7) 0.0237(2) Uani 1 1 d . . . . .
H14 H 0.675835 0.429240 0.483000 0.028 Uiso 1 1 calc R U . . .
C1 C 0.62538(3) 0.72504(16) 0.32524(6) 0.0240(3) Uani 1 1 d . . . . .
C33 C 0.57724(3) 0.64003(16) 0.59234(7) 0.0234(2) Uani 1 1 d . . . . .
C28 C 0.65304(3) 0.81587(16) 0.48923(7) 0.0232(2) Uani 1 1 d . . . . .
H28 H 0.656661 0.869082 0.441218 0.028 Uiso 1 1 calc R U . . .
C5 C 0.67866(3) 0.54153(17) 0.31803(6) 0.0247(3) Uani 1 1 d . . . . .
C22 C 0.59435(3) 0.78679(16) 0.36203(7) 0.0238(3) Uani 1 1 d . . . . .
C24 C 0.55469(3) 0.76778(16) 0.46551(7) 0.0243(3) Uani 1 1 d . . . . .
C31 C 0.64263(3) 0.67334(17) 0.63143(7) 0.0263(3) Uani 1 1 d . . . . .
H31 H 0.639226 0.625546 0.680566 0.032 Uiso 1 1 calc R U . . .
C34 C 0.54817(3) 0.69705(16) 0.54120(7) 0.0246(3) Uani 1 1 d . . . . .
C29 C 0.68106(3) 0.80672(17) 0.54545(7) 0.0265(3) Uani 1 1 d . . . . .
H29 H 0.703814 0.851680 0.535877 0.032 Uiso 1 1 calc R U . . .
C18 C 0.59878(3) 0.36650(16) 0.38637(7) 0.0246(3) Uani 1 1 d . . . . .
H18 H 0.585364 0.397936 0.339643 0.030 Uiso 1 1 calc R U . . .
C17 C 0.58439(4) 0.24876(17) 0.43651(8) 0.0289(3) Uani 1 1 d . . . . .
H17 H 0.561282 0.200245 0.423971 0.035 Uiso 1 1 calc R U . . .
C2 C 0.63409(4) 0.81998(17) 0.25881(7) 0.0283(3) Uani 1 1 d . . . . .
C21 C 0.56744(3) 0.88080(17) 0.31650(7) 0.0282(3) Uani 1 1 d . . . . .
C4 C 0.68945(4) 0.65686(18) 0.26054(7) 0.0302(3) Uani 1 1 d . . . . .
H4 H 0.712431 0.643370 0.243015 0.036 Uiso 1 1 calc R U . . .
C30 C 0.67589(3) 0.73103(18) 0.61668(7) 0.0285(3) Uani 1 1 d . . . . .
H30 H 0.695387 0.719539 0.654842 0.034 Uiso 1 1 calc R U . . .
C38 C 0.57024(4) 0.54773(18) 0.65961(7) 0.0297(3) Uani 1 1 d . . . . .
H38 H 0.589600 0.504217 0.693109 0.036 Uiso 1 1 calc R U . . .
C12 C 0.69253(4) 0.21071(18) 0.33606(7) 0.0290(3) Uani 1 1 d . . . . .
H12 H 0.669449 0.181359 0.313037 0.035 Uiso 1 1 calc R U . . .
C8 C 0.73725(3) 0.42797(19) 0.37610(8) 0.0320(3) Uani 1 1 d . . . . .
H8 H 0.745041 0.548865 0.379912 0.038 Uiso 1 1 calc R U . . .
C16 C 0.60364(4) 0.20186(17) 0.50474(8) 0.0310(3) Uani 1 1 d . . . . .
H16 H 0.593545 0.124177 0.539909 0.037 Uiso 1 1 calc R U . . .
C15 C 0.63765(4) 0.26886(17) 0.52136(7) 0.0286(3) Uani 1 1 d . . . . .
H15 H 0.651134 0.234599 0.567614 0.034 Uiso 1 1 calc R U . . .
C26 C 0.53384(4) 0.90496(19) 0.34448(8) 0.0329(3) Uani 1 1 d . . . . .
H26 H 0.515783 0.968174 0.314066 0.039 Uiso 1 1 calc R U . . .
C3 C 0.66710(4) 0.78792(18) 0.22985(7) 0.0313(3) Uani 1 1 d . . . . .
H3 H 0.673974 0.858193 0.188401 0.038 Uiso 1 1 calc R U . . .
C25 C 0.52672(3) 0.83955(19) 0.41422(8) 0.0312(3) Uani 1 1 d . . . . .
H25 H 0.503032 0.841836 0.428661 0.037 Uiso 1 1 calc R U . . .
C11 C 0.71573(4) 0.07527(19) 0.36230(7) 0.0326(3) Uani 1 1 d . . . . .
H11 H 0.708480 -0.046182 0.356655 0.039 Uiso 1 1 calc R U . . .
C35 C 0.51341(4) 0.6694(2) 0.56204(8) 0.0334(3) Uani 1 1 d . . . . .
H35 H 0.493696 0.710996 0.529060 0.040 Uiso 1 1 calc R U . . .
C19 C 0.60849(4) 0.93961(18) 0.22071(7) 0.0336(3) Uani 1 1 d . . . . .
H19 H 0.614714 1.007106 0.177886 0.040 Uiso 1 1 calc R U . . .
C10 C 0.74938(4) 0.1155(2) 0.39665(8) 0.0346(3) Uani 1 1 d . . . . .
H10 H 0.764950 0.022346 0.415589 0.042 Uiso 1 1 calc R U . . .
C20 C 0.57573(4) 0.95769(18) 0.24476(7) 0.0344(3) Uani 1 1 d . . . . .
H20 H 0.557904 1.021831 0.214064 0.041 Uiso 1 1 calc R U . . .
C37 C 0.53594(4) 0.5194(2) 0.67772(8) 0.0356(3) Uani 1 1 d . . . . .
H37 H 0.531732 0.456455 0.723221 0.043 Uiso 1 1 calc R U . . .
C9 C 0.76016(4) 0.2927(2) 0.40318(9) 0.0370(3) Uani 1 1 d . . . . .
H9 H 0.783276 0.321274 0.426251 0.044 Uiso 1 1 calc R U . . .
C36 C 0.50736(4) 0.5834(2) 0.62909(8) 0.0380(3) Uani 1 1 d . . . . .
H36 H 0.483674 0.567513 0.642325 0.046 Uiso 1 1 calc R U . . .

loop_
_atom_site_aniso_label
_atom_site_aniso_U_11
_atom_site_aniso_U_22
_atom_site_aniso_U_33
_atom_site_aniso_U_23
_atom_site_aniso_U_13
_atom_site_aniso_U_12
C27 0.0242(6) 0.0173(5) 0.0193(5) -0.0025(4) -0.0016(4) 0.0031(4)
C13 0.0265(6) 0.0197(5) 0.0169(5) -0.0019(4) 0.0030(4) -0.0008(5)
C23 0.0242(6) 0.0179(5) 0.0206(5) 0.0006(4) -0.0031(4) -0.0018(4)
C32 0.0256(6) 0.0203(5) 0.0181(5) -0.0038(4) -0.0004(4) 0.0058(5)
C7 0.0275(6) 0.0316(7) 0.0184(5) -0.0076(5) 0.0075(5) -0.0062(5)
C6 0.0275(6) 0.0237(6) 0.0144(5) -0.0026(4) -0.0014(4) -0.0079(5)
C14 0.0274(6) 0.0240(6) 0.0195(5) -0.0028(5) 0.0016(4) 0.0038(5)
C1 0.0304(6) 0.0244(6) 0.0164(5) -0.0008(4) -0.0022(4) -0.0084(5)
C33 0.0276(6) 0.0226(6) 0.0202(5) -0.0027(4) 0.0022(5) 0.0049(5)
C28 0.0268(6) 0.0213(6) 0.0210(5) -0.0033(4) -0.0003(5) -0.0003(5)
C5 0.0300(6) 0.0270(6) 0.0169(5) -0.0063(5) 0.0016(4) -0.0101(5)
C22 0.0288(6) 0.0206(6) 0.0206(5) 0.0025(4) -0.0049(5) -0.0055(5)
C24 0.0248(6) 0.0222(6) 0.0248(6) 0.0008(5) -0.0032(5) 0.0002(5)
C31 0.0316(6) 0.0300(6) 0.0167(5) -0.0031(5) -0.0016(5) 0.0089(5)
C34 0.0261(6) 0.0227(6) 0.0247(6) -0.0003(5) 0.0013(5) 0.0030(5)
C29 0.0242(6) 0.0267(6) 0.0278(6) -0.0084(5) -0.0019(5) 0.0000(5)
C18 0.0272(6) 0.0240(6) 0.0226(6) -0.0002(5) 0.0012(5) -0.0019(5)
C17 0.0286(6) 0.0237(6) 0.0351(7) -0.0004(5) 0.0079(5) -0.0028(5)
C2 0.0396(7) 0.0260(6) 0.0184(5) 0.0002(5) -0.0025(5) -0.0129(5)
C21 0.0330(7) 0.0257(6) 0.0239(6) 0.0032(5) -0.0086(5) -0.0047(5)
C4 0.0363(7) 0.0343(7) 0.0208(6) -0.0061(5) 0.0069(5) -0.0139(6)
C30 0.0267(6) 0.0343(7) 0.0228(6) -0.0080(5) -0.0066(5) 0.0076(5)
C38 0.0342(7) 0.0324(7) 0.0228(6) 0.0018(5) 0.0044(5) 0.0075(6)
C12 0.0314(7) 0.0324(7) 0.0233(6) -0.0072(5) 0.0024(5) -0.0059(5)
C8 0.0269(6) 0.0348(7) 0.0353(7) -0.0099(6) 0.0076(5) -0.0074(6)
C16 0.0431(8) 0.0218(6) 0.0304(7) 0.0046(5) 0.0160(6) 0.0034(5)
C15 0.0411(7) 0.0252(6) 0.0198(6) 0.0030(5) 0.0044(5) 0.0093(5)
C26 0.0312(7) 0.0322(7) 0.0324(7) 0.0073(6) -0.0126(5) 0.0008(6)
C3 0.0447(8) 0.0330(7) 0.0164(5) -0.0012(5) 0.0032(5) -0.0172(6)
C25 0.0240(6) 0.0327(7) 0.0354(7) 0.0047(6) -0.0058(5) 0.0003(5)
C11 0.0393(7) 0.0309(7) 0.0285(6) -0.0097(5) 0.0075(6) -0.0025(6)
C35 0.0263(7) 0.0390(8) 0.0348(7) 0.0043(6) 0.0023(5) 0.0037(6)
C19 0.0487(8) 0.0294(7) 0.0209(6) 0.0069(5) -0.0062(5) -0.0125(6)
C10 0.0318(7) 0.0387(8) 0.0344(7) -0.0084(6) 0.0085(6) 0.0062(6)
C20 0.0453(8) 0.0299(7) 0.0252(6) 0.0080(5) -0.0117(6) -0.0047(6)
C37 0.0402(8) 0.0387(8) 0.0297(7) 0.0047(6) 0.0122(6) 0.0028(6)
C9 0.0234(6) 0.0462(9) 0.0419(8) -0.0120(7) 0.0057(6) -0.0008(6)
C36 0.0296(7) 0.0470(9) 0.0387(8) 0.0041(7) 0.0110(6) 0.0012(6)

loop_
_atom_type_symbol
_atom_type_description
_atom_type_scat_dispersion_real
_atom_type_scat_dispersion_imag
_atom_type_scat_source
C C 0.0033 0.0016 'International Tables Vol C Tables 4.2.6.8 and 6.1.1.4'
H H 0.0000 0.0000 'International Tables Vol C Tables 4.2.6.8 and 6.1.1.4'

loop_
_geom_angle_atom_site_label_1
_geom_angle_atom_site_label_2
_geom_angle_atom_site_label_3
_geom_angle
_geom_angle_site_symmetry_1
_geom_angle_site_symmetry_3
C32 C27 C23 119.65(11) . .
C28 C27 C23 121.33(10) . .
C28 C27 C32 118.69(10) . .
C14 C13 C6 122.51(11) . .
C18 C13 C6 119.21(10) . .
C18 C13 C14 118.27(11) . .
C22 C23 C27 122.23(11) . .
C24 C23 C27 118.02(10) . .
C24 C23 C22 119.41(10) . .
C27 C32 C33 119.56(10) . .
C27 C32 C31 118.50(11) . .
C31 C32 C33 121.83(11) . .
C12 C7 C5 122.76(11) . .
C8 C7 C5 119.04(11) . .
C8 C7 C12 118.19(12) . .
C1 C6 C13 119.98(10) . .
C5 C6 C13 120.47(11) . .
C5 C6 C1 119.40(11) . .
C13 C14 H14 119.8 . .
C15 C14 C13 120.38(12) . .
C15 C14 H14 119.8 . .
C6 C1 C22 124.44(10) . .
C2 C1 C6 118.37(11) . .
C2 C1 C22 117.12(11) . .
C34 C33 C32 118.99(11) . .
C38 C33 C32 122.18(11) . .
C38 C33 C34 118.80(11) . .
C27 C28 H28 119.3 . .
C29 C28 C27 121.45(11) . .
C29 C28 H28 119.3 . .
C6 C5 C7 122.44(11) . .
C6 C5 C4 119.92(12) . .
C4 C5 C7 117.65(11) . .
C23 C22 C1 124.72(10) . .
C21 C22 C23 117.26(11) . .
C21 C22 C1 118.01(11) . .
C23 C24 C34 119.34(10) . .
C23 C24 C25 118.77(11) . .
C25 C24 C34 121.88(11) . .
C32 C31 H31 119.3 . .
C30 C31 C32 121.38(11) . .
C30 C31 H31 119.3 . .
C33 C34 C24 119.65(11) . .
C35 C34 C33 118.51(11) . .
C35 C34 C24 121.60(11) . .
C28 C29 H29 120.1 . .
C28 C29 C30 119.74(12) . .
C30 C29 H29 120.1 . .
C13 C18 H18 119.5 . .
C17 C18 C13 121.00(12) . .
C17 C18 H18 119.5 . .
C18 C17 H17 120.0 . .
C16 C17 C18 120.09(12) . .
C16 C17 H17 120.0 . .
C1 C2 C19 119.56(12) . .
C3 C2 C1 119.13(12) . .
C3 C2 C19 121.24(12) . .
C22 C21 C20 119.09(12) . .
C26 C21 C22 119.18(11) . .
C26 C21 C20 121.64(12) . .
C5 C4 H4 119.7 . .
C3 C4 C5 120.56(12) . .
C3 C4 H4 119.7 . .
C31 C30 C29 119.93(11) . .
C31 C30 H30 120.0 . .
C29 C30 H30 120.0 . .
C33 C38 H38 119.4 . .
C37 C38 C33 121.29(12) . .
C37 C38 H38 119.4 . .
C7 C12 H12 119.8 . .
C11 C12 C7 120.45(12) . .
C11 C12 H12 119.8 . .
C7 C8 H8 119.4 . .
C9 C8 C7 121.20(13) . .
C9 C8 H8 119.4 . .
C17 C16 H16 120.2 . .
C15 C16 C17 119.50(12) . .
C15 C16 H16 120.2 . .
C14 C15 H15 119.7 . .
C16 C15 C14 120.67(12) . .
C16 C15 H15 119.7 . .
C21 C26 H26 119.3 . .
C25 C26 C21 121.42(12) . .
C25 C26 H26 119.3 . .
C2 C3 H3 119.5 . .
C4 C3 C2 120.90(12) . .
C4 C3 H3 119.5 . .
C24 C25 H25 119.9 . .
C26 C25 C24 120.21(12) . .
C26 C25 H25 119.9 . .
C12 C11 H11 119.7 . .
C10 C11 C12 120.61(13) . .
C10 C11 H11 119.7 . .
C34 C35 H35 119.3 . .
C36 C35 C34 121.40(12) . .
C36 C35 H35 119.3 . .
C2 C19 H19 119.5 . .
C20 C19 C2 120.96(12) . .
C20 C19 H19 119.5 . .
C11 C10 H10 120.2 . .
C11 C10 C9 119.51(14) . .
C9 C10 H10 120.2 . .
C21 C20 H20 119.7 . .
C19 C20 C21 120.68(12) . .
C19 C20 H20 119.7 . .
C38 C37 H37 120.1 . .
C38 C37 C36 119.77(13) . .
C36 C37 H37 120.1 . .
C8 C9 C10 120.00(13) . .
C8 C9 H9 120.0 . .
C10 C9 H9 120.0 . .
C35 C36 C37 120.10(13) . .
C35 C36 H36 119.9 . .
C37 C36 H36 119.9 . .

loop_
_geom_bond_atom_site_label_1
_geom_bond_atom_site_label_2
_geom_bond_distance
_geom_bond_site_symmetry_2
C27 C23 1.4645(15) .
C27 C32 1.4130(16) .
C27 C28 1.4065(17) .
C13 C6 1.4949(16) .
C13 C14 1.3979(16) .
C13 C18 1.3930(17) .
C23 C22 1.4409(16) .
C23 C24 1.4017(17) .
C32 C33 1.4561(17) .
C32 C31 1.4141(16) .
C7 C5 1.4952(19) .
C7 C12 1.3972(18) .
C7 C8 1.3966(17) .
C6 C1 1.4335(17) .
C6 C5 1.3970(17) .
C14 H14 0.9500 .
C14 C15 1.3862(17) .
C1 C22 1.4602(18) .
C1 C2 1.4250(16) .
C33 C34 1.4146(17) .
C33 C38 1.4092(17) .
C28 H28 0.9500 .
C28 C29 1.3768(16) .
C5 C4 1.4119(17) .
C22 C21 1.4166(17) .
C24 C34 1.4669(17) .
C24 C25 1.4245(17) .
C31 H31 0.9500 .
C31 C30 1.3721(19) .
C34 C35 1.4068(18) .
C29 H29 0.9500 .
C29 C30 1.3978(18) .
C18 H18 0.9500 .
C18 C17 1.3870(17) .
C17 H17 0.9500 .
C17 C16 1.3834(19) .
C2 C3 1.4058(19) .
C2 C19 1.4337(19) .
C21 C26 1.4102(19) .
C21 C20 1.4400(18) .
C4 H4 0.9500 .
C4 C3 1.369(2) .
C30 H30 0.9500 .
C38 H38 0.9500 .
C38 C37 1.3752(19) .
C12 H12 0.9500 .
C12 C11 1.387(2) .
C8 H8 0.9500 .
C8 C9 1.384(2) .
C16 H16 0.9500 .
C16 C15 1.382(2) .
C15 H15 0.9500 .
C26 H26 0.9500 .
C26 C25 1.3632(19) .
C3 H3 0.9500 .
C25 H25 0.9500 .
C11 H11 0.9500 .
C11 C10 1.3852(19) .
C35 H35 0.9500 .
C35 C36 1.3743(19) .
C19 H19 0.9500 .
C19 C20 1.347(2) .
C10 H10 0.9500 .
C10 C9 1.386(2) .
C20 H20 0.9500 .
C37 H37 0.9500 .
C37 C36 1.394(2) .
C9 H9 0.9500 .
C36 H36 0.9500 .

loop_
_geom_torsion_atom_site_label_1
_geom_torsion_atom_site_label_2
_geom_torsion_atom_site_label_3
_geom_torsion_atom_site_label_4
_geom_torsion
_geom_torsion_site_symmetry_1
_geom_torsion_site_symmetry_2
_geom_torsion_site_symmetry_3
_geom_torsion_site_symmetry_4
C27 C23 C22 C1 28.88(18) . . . .
C27 C23 C22 C21 -150.19(11) . . . .
C27 C23 C24 C34 -22.31(16) . . . .
C27 C23 C24 C25 159.08(11) . . . .
C27 C32 C33 C34 -12.83(17) . . . .
C27 C32 C33 C38 169.17(11) . . . .
C27 C32 C31 C30 2.56(18) . . . .
C27 C28 C29 C30 -0.92(18) . . . .
C13 C6 C1 C22 14.53(17) . . . .
C13 C6 C1 C2 -162.58(10) . . . .
C13 C6 C5 C7 -7.57(16) . . . .
C13 C6 C5 C4 172.79(10) . . . .
C13 C14 C15 C16 0.94(18) . . . .
C13 C18 C17 C16 0.00(19) . . . .
C23 C27 C32 C33 -3.32(16) . . . .
C23 C27 C32 C31 -179.55(11) . . . .
C23 C27 C28 C29 178.73(11) . . . .
C23 C22 C21 C26 -15.71(17) . . . .
C23 C22 C21 C20 160.92(11) . . . .
C23 C24 C34 C33 6.31(17) . . . .
C23 C24 C34 C35 -167.99(12) . . . .
C23 C24 C25 C26 -1.77(19) . . . .
C32 C27 C23 C22 -165.70(11) . . . .
C32 C27 C23 C24 20.99(16) . . . .
C32 C27 C28 C29 5.43(17) . . . .
C32 C33 C34 C24 11.49(17) . . . .
C32 C33 C34 C35 -174.04(11) . . . .
C32 C33 C38 C37 175.18(12) . . . .
C32 C31 C30 C29 1.97(19) . . . .
C7 C5 C4 C3 173.94(11) . . . .
C7 C12 C11 C10 0.59(19) . . . .
C7 C8 C9 C10 1.2(2) . . . .
C6 C13 C14 C15 176.85(11) . . . .
C6 C13 C18 C17 -177.32(11) . . . .
C6 C1 C22 C23 28.74(18) . . . .
C6 C1 C22 C21 -152.19(11) . . . .
C6 C1 C2 C3 -14.36(16) . . . .
C6 C1 C2 C19 162.70(11) . . . .
C6 C5 C4 C3 -6.41(18) . . . .
C14 C13 C6 C1 -127.77(12) . . . .
C14 C13 C6 C5 56.74(16) . . . .
C14 C13 C18 C17 2.38(18) . . . .
C1 C6 C5 C7 176.91(10) . . . .
C1 C6 C5 C4 -2.72(17) . . . .
C1 C22 C21 C26 165.16(11) . . . .
C1 C22 C21 C20 -18.22(17) . . . .
C1 C2 C3 C4 5.53(18) . . . .
C1 C2 C19 C20 -2.95(19) . . . .
C33 C32 C31 C30 -173.59(11) . . . .
C33 C34 C35 C36 -2.3(2) . . . .
C33 C38 C37 C36 -0.3(2) . . . .
C28 C27 C23 C22 21.06(17) . . . .
C28 C27 C23 C24 -152.25(11) . . . .
C28 C27 C32 C33 170.10(11) . . . .
C28 C27 C32 C31 -6.13(16) . . . .
C28 C29 C30 C31 -2.83(18) . . . .
C5 C7 C12 C11 -178.24(11) . . . .
C5 C7 C8 C9 177.35(12) . . . .
C5 C6 C1 C22 -169.93(11) . . . .
C5 C6 C1 C2 12.95(16) . . . .
C5 C4 C3 C2 4.99(18) . . . .
C22 C23 C24 C34 164.19(11) . . . .
C22 C23 C24 C25 -14.42(17) . . . .
C22 C1 C2 C3 168.31(11) . . . .
C22 C1 C2 C19 -14.63(17) . . . .
C22 C21 C26 C25 -0.1(2) . . . .
C22 C21 C20 C19 0.53(19) . . . .
C24 C23 C22 C1 -157.90(11) . . . .
C24 C23 C22 C21 23.02(17) . . . .
C24 C34 C35 C36 172.07(13) . . . .
C31 C32 C33 C34 163.27(11) . . . .
C31 C32 C33 C38 -14.73(18) . . . .
C34 C33 C38 C37 -2.83(19) . . . .
C34 C24 C25 C26 179.65(12) . . . .
C34 C35 C36 C37 -0.8(2) . . . .
C18 C13 C6 C1 51.92(15) . . . .
C18 C13 C6 C5 -123.57(12) . . . .
C18 C13 C14 C15 -2.84(17) . . . .
C18 C17 C16 C15 -1.96(19) . . . .
C17 C16 C15 C14 1.50(19) . . . .
C2 C1 C22 C23 -154.11(11) . . . .
C2 C1 C22 C21 24.95(16) . . . .
C2 C19 C20 C21 10.3(2) . . . .
C21 C26 C25 C24 9.2(2) . . . .
C38 C33 C34 C24 -170.44(11) . . . .
C38 C33 C34 C35 4.03(18) . . . .
C38 C37 C36 C35 2.1(2) . . . .
C12 C7 C5 C6 60.95(16) . . . .
C12 C7 C5 C4 -119.41(13) . . . .
C12 C7 C8 C9 -2.08(19) . . . .
C12 C11 C10 C9 -1.5(2) . . . .
C8 C7 C5 C6 -118.46(13) . . . .
C8 C7 C5 C4 61.19(15) . . . .
C8 C7 C12 C11 1.17(18) . . . .
C26 C21 C20 C19 177.07(13) . . . .
C3 C2 C19 C20 174.04(12) . . . .
C25 C24 C34 C33 -175.13(12) . . . .
C25 C24 C34 C35 10.58(19) . . . .
C11 C10 C9 C8 0.6(2) . . . .
C19 C2 C3 C4 -171.47(12) . . . .
C20 C21 C26 C25 -176.65(13) . . . .
